data_7131911
loop_
_publ_author_name
'Rajkumar, Deepan Babu'
'Gnanaoli, Karthiyayini'
'Puhazhendhi, Arulmozhi'
'Arunachalam, Tamilselvi'
'Subbiah, Nagarajan'
'Sridharan, Vellaisamy'
'Sivalingam, Soumya'
'Maheswari, Uma C.'

_publ_section_title
;
 Iodine-catalyzed three-component annulation: Access to highly fluorescent
 trisubstituted thiophenes
;
_journal_name_full 'Chemical Communications'
_journal_paper_doi 10.1039/D3CC02711B
_journal_year 2023
_chemical_formula_moiety 'C17 H16 O6 S'
_chemical_formula_sum 'C17 H16 O6 S'
_chemical_formula_weight 348.36
_space_group_crystal_system monoclinic
_space_group_IT_number 14
_space_group_name_Hall '-P 2ybc'
_space_group_name_H-M_alt 'P 1 21/c 1'
_atom_sites_solution_hydrogens geom
_atom_sites_solution_primary dual
_audit_creation_date 2023-01-02
_audit_creation_method
;
Olex2 1.3-ac4
(compiled 2018.12.18 svn.r3554 for Rigaku Oxford Diffraction, GUI svn.r1)
;
_audit_update_record
;
2023-02-13 deposited with the CCDC.	2023-07-20 downloaded from the CCDC.
;
_cell_angle_alpha 90
_cell_angle_beta 113.534(3)
_cell_angle_gamma 90
_cell_formula_units_Z 4
_cell_length_a 7.7764(2)
_cell_length_b 24.8373(6)
_cell_length_c 9.1903(3)
_cell_measurement_reflns_used 9843
_cell_measurement_temperature 296.9
_cell_measurement_theta_max 26.3380
_cell_measurement_theta_min 2.5440
_cell_volume 1627.41(9)
_computing_cell_refinement 'CrysAlisPro 1.171.40.35a (Rigaku OD, 2018)'
_computing_data_collection 'CrysAlisPro 1.171.40.35a (Rigaku OD, 2018)'
_computing_data_reduction 'CrysAlisPro 1.171.40.35a (Rigaku OD, 2018)'
_computing_molecular_graphics 'Olex2 (Dolomanov et al., 2009)'
_computing_publication_material 'Olex2 (Dolomanov et al., 2009)'
_computing_structure_refinement 'ShelXL (Sheldrick, 2015)'
_computing_structure_solution 'ShelXT (Sheldrick, 2015)'
_diffrn_ambient_environment air
_diffrn_ambient_temperature 296.9
_diffrn_detector 'CCD plate'
_diffrn_detector_area_resol_mean 10.0000
_diffrn_detector_type HyPix3000
_diffrn_measured_fraction_theta_full 1.000
_diffrn_measured_fraction_theta_max 0.965
_diffrn_measurement_details
;
List of Runs (angles in degrees, time in seconds):

  # Type    Start    End  Width  t~exp~   \w     \q     \k     \f   Frames
#--------------------------------------------------------------------------
  1  \w    -41.00  52.00   0.50    3.20    --  -14.97  30.00  30.00  186
  2  \w     41.00  80.00   0.50    3.20    --   16.22  45.00 -30.00   78
  3  \w     -3.00  22.00   0.50    3.20    --   16.22  45.00 -30.00   50
  4  \w     -8.00  86.00   0.50    3.20    --   16.22  45.00 -90.00  188
  5  \w     17.00  79.00   0.50    3.20    --   16.22-138.00-177.00  124
  6  \w    -37.00  22.00   0.50    3.20    --  -14.97 -94.00 -60.00  118
  7  \w     13.00  74.00   0.50    3.20    --   16.22-131.00  -2.00  122
  8  \w     11.00  70.00   0.50    3.20    --   16.22-125.00  90.00  118
  9  \w     14.00  40.00   0.50    3.20    --   16.22 -30.00 120.00   52
 10  \w    -47.00   7.00   0.50    3.20    --   16.22 -30.00 120.00  108
 11  \w    -56.00  41.00   0.50    3.20    --   16.22 -30.00  30.00  194
 12  \w    -37.00  22.00   0.50    3.20    --  -14.97 -94.00   0.00  118
 13  \w    -47.00 -10.00   0.50    3.20    --  -14.97 125.00  90.00   74
 14  \w    -73.00 -13.00   0.50    3.20    --  -14.97 131.00  68.00  120
 15  \w    -78.00 -17.00   0.50    3.20    --  -14.97 138.00-116.00  122
 16  \w    -68.00 -37.00   0.50    3.20    --  -14.97 125.00-180.00   62
;
_diffrn_measurement_device 'four-circle diffractometer'
_diffrn_measurement_device_type 'XtaLAB Synergy, Single source at offset/far, HyPix3000'
_diffrn_measurement_method '\w scans'
_diffrn_orient_matrix_type 'CrysAlisPro convention (1999,Acta A55,543-557)'
_diffrn_orient_matrix_UB_11 0.0213155000
_diffrn_orient_matrix_UB_12 0.0239518000
_diffrn_orient_matrix_UB_13 0.0458531000
_diffrn_orient_matrix_UB_21 -0.0370669000
_diffrn_orient_matrix_UB_22 0.0155400000
_diffrn_orient_matrix_UB_23 -0.0705505000
_diffrn_orient_matrix_UB_31 -0.0898117000
_diffrn_orient_matrix_UB_32 -0.0007262000
_diffrn_orient_matrix_UB_33 0.0027673000
_diffrn_radiation_monochromator mirror
_diffrn_radiation_probe x-ray
_diffrn_radiation_type MoK\a
_diffrn_radiation_wavelength 0.71073
_diffrn_reflns_av_R_equivalents 0.0311
_diffrn_reflns_av_unetI/netI 0.0262
_diffrn_reflns_Laue_measured_fraction_full 1.000
_diffrn_reflns_Laue_measured_fraction_max 0.965
_diffrn_reflns_limit_h_max 9
_diffrn_reflns_limit_h_min -9
_diffrn_reflns_limit_k_max 31
_diffrn_reflns_limit_k_min -30
_diffrn_reflns_limit_l_max 11
_diffrn_reflns_limit_l_min -11
_diffrn_reflns_number 19686
_diffrn_reflns_point_group_measured_fraction_full 1.000
_diffrn_reflns_point_group_measured_fraction_max 0.965
_diffrn_reflns_theta_full 25.242
_diffrn_reflns_theta_max 26.955
_diffrn_reflns_theta_min 2.553
_diffrn_source 'micro-focus sealed X-ray tube'
_diffrn_source_type 'PhotonJet (Mo) X-ray Source'
_exptl_absorpt_coefficient_mu 0.229
_exptl_absorpt_correction_T_max 1.00000
_exptl_absorpt_correction_T_min 0.55909
_exptl_absorpt_correction_type multi-scan
_exptl_absorpt_process_details
;
CrysAlisPro 1.171.40.35a (Rigaku Oxford Diffraction, 2018)
Empirical absorption correction using spherical harmonics,
 implemented in SCALE3 ABSPACK scaling algorithm.
;
_exptl_crystal_colour 'metallic yellowish yellow'
_exptl_crystal_colour_lustre metallic
_exptl_crystal_colour_modifier yellowish
_exptl_crystal_colour_primary yellow
_exptl_crystal_density_diffrn 1.422
_exptl_crystal_description 'rect. Prism'
_exptl_crystal_F_000 728
_exptl_crystal_size_max 0.23
_exptl_crystal_size_mid 0.2
_exptl_crystal_size_min 0.14
_refine_diff_density_max 0.321
_refine_diff_density_min -0.325
_refine_diff_density_rms 0.044
_refine_ls_extinction_method none
_refine_ls_goodness_of_fit_ref 1.064
_refine_ls_hydrogen_treatment constr
_refine_ls_matrix_type full
_refine_ls_number_parameters 219
_refine_ls_number_reflns 3410
_refine_ls_number_restraints 0
_refine_ls_restrained_S_all 1.064
_refine_ls_R_factor_all 0.0621
_refine_ls_R_factor_gt 0.0470
_refine_ls_shift/su_max 0.001
_refine_ls_shift/su_mean 0.000
_refine_ls_structure_factor_coef Fsqd
_refine_ls_weighting_details 'w=1/[\s^2^(Fo^2^)+(0.0610P)^2^+0.5660P] where P=(Fo^2^+2Fc^2^)/3'
_refine_ls_weighting_scheme calc
_refine_ls_wR_factor_gt 0.1236
_refine_ls_wR_factor_ref 0.1346
_reflns_Friedel_coverage 0.000
_reflns_number_gt 2612
_reflns_number_total 3410
_reflns_threshold_expression 'I > 2\s(I)'
_cod_data_source_file d3cc02711b2.cif
_cod_data_source_block exter168
_cod_database_code 7131911
_shelx_shelxl_version_number 2018/3
_chemical_oxdiff_formula 'C H O S'
_shelx_space_group_comment
;
The symmetry employed for this shelxl refinement is uniquely defined
by the following loop, which should always be used as a source of
symmetry information in preference to the above space-group names.
They are only intended as comments.
;
_shelx_estimated_absorpt_t_max 0.969
_shelx_estimated_absorpt_t_min 0.949
_reflns_odcompleteness_completeness 99.62
_reflns_odcompleteness_iscentric 1
_reflns_odcompleteness_theta 26.32
_olex2_refinement_description
;
1. Fixed Uiso
 At 1.2 times of:
  All C(H) groups, All C(H,H) groups
 At 1.5 times of:
  All C(H,H,H) groups
2.a Secondary CH2 refined with riding coordinates:
 C16(H16A,H16B), C1(H1A,H1B), C13(H13A,H13B)
2.b Aromatic/amide H refined with riding coordinates:
 C9(H9), C4(H4), C6(H6), C3(H3)
2.c Idealised Me refined as rotating group:
 C17(H17A,H17B,H17C), C14(H14A,H14B,H14C)
;
_olex2_submission_special_instructions 'No special instructions were received'
_oxdiff_exptl_absorpt_empirical_details
;
Empirical correction (ABSPACK) includes:
- Absorption correction using spherical harmonics
- Frame scaling
;
_oxdiff_exptl_absorpt_empirical_full_max 1.333
_oxdiff_exptl_absorpt_empirical_full_min 0.452

loop_
_space_group_symop_operation_xyz
'x, y, z'
'-x, y+1/2, -z+1/2'
'-x, -y, -z'
'x, -y-1/2, z-1/2'

loop_
_atom_site_label
_atom_site_type_symbol
_atom_site_fract_x
_atom_site_fract_y
_atom_site_fract_z
_atom_site_U_iso_or_equiv
_atom_site_adp_type
_atom_site_occupancy
_atom_site_site_symmetry_order
_atom_site_calc_flag
_atom_site_refinement_flags_posn
_atom_site_refinement_flags_adp
_atom_site_refinement_flags_occupancy
_atom_site_disorder_assembly
_atom_site_disorder_group
S1 S 0.68578(7) 0.57567(2) 0.61809(7) 0.0524(2) Uani 1 1 d . . . . .
O5 O 0.3787(2) 0.73212(6) 0.38107(17) 0.0498(4) Uani 1 1 d . . . . .
O6 O 0.2159(2) 0.67356(7) 0.1921(2) 0.0637(5) Uani 1 1 d . . . . .
O2 O 0.2535(3) 0.40981(7) 0.9353(2) 0.0706(5) Uani 1 1 d . . . . .
O1 O 0.0371(2) 0.47597(8) 0.8082(2) 0.0775(6) Uani 1 1 d . . . . .
O3 O 0.6921(3) 0.68886(8) 0.3279(3) 0.0800(6) Uani 1 1 d . . . . .
O4 O 0.9300(2) 0.64155(9) 0.5034(3) 0.0868(6) Uani 1 1 d . . . . .
C15 C 0.3327(3) 0.68297(8) 0.3220(2) 0.0416(5) Uani 1 1 d . . . . .
C5 C 0.4126(3) 0.52522(8) 0.6935(2) 0.0426(5) Uani 1 1 d . . . . .
C10 C 0.4350(3) 0.64025(8) 0.4382(2) 0.0413(5) Uani 1 1 d . . . . .
C8 C 0.4598(3) 0.56755(8) 0.6041(2) 0.0417(5) Uani 1 1 d . . . . .
C9 C 0.3422(3) 0.60492(8) 0.5028(2) 0.0424(5) Uani 1 1 d . . . . .
H9 H 0.214382 0.606726 0.479172 0.051 Uiso 1 1 calc R . . . .
C11 C 0.6229(3) 0.62900(9) 0.4893(3) 0.0465(5) Uani 1 1 d . . . . .
C4 C 0.5415(3) 0.48511(9) 0.7719(3) 0.0496(5) Uani 1 1 d . . . . .
H4 H 0.658881 0.485673 0.767446 0.060 Uiso 1 1 calc R . . . .
C7 C 0.1984(3) 0.48454(9) 0.7843(3) 0.0506(5) Uani 1 1 d . . . . .
C6 C 0.2348(3) 0.52480(9) 0.6997(3) 0.0496(5) Uani 1 1 d . . . . .
H6 H 0.145584 0.550934 0.648157 0.059 Uiso 1 1 calc R . . . .
C2 C 0.3274(3) 0.44525(9) 0.8613(3) 0.0511(5) Uani 1 1 d . . . . .
C16 C 0.2953(3) 0.77643(9) 0.2711(3) 0.0539(6) Uani 1 1 d . . . . .
H16A H 0.160355 0.771928 0.219686 0.065 Uiso 1 1 calc R . . . .
H16B H 0.345556 0.777367 0.190086 0.065 Uiso 1 1 calc R . . . .
C3 C 0.5007(3) 0.44426(9) 0.8564(3) 0.0557(6) Uani 1 1 d . . . . .
H3 H 0.587402 0.417465 0.907412 0.067 Uiso 1 1 calc R . . . .
C12 C 0.7662(3) 0.65350(10) 0.4438(3) 0.0561(6) Uani 1 1 d . . . . .
C1 C 0.0747(4) 0.43122(11) 0.9120(4) 0.0683(7) Uani 1 1 d . . . . .
H1A H -0.021215 0.403950 0.866504 0.082 Uiso 1 1 calc R . . . .
H1B H 0.074012 0.442383 1.012878 0.082 Uiso 1 1 calc R . . . .
C17 C 0.3419(5) 0.82708(10) 0.3650(3) 0.0750(8) Uani 1 1 d . . . . .
H17A H 0.288585 0.857126 0.295930 0.112 Uiso 1 1 calc GR . . . .
H17B H 0.475612 0.831160 0.414989 0.112 Uiso 1 1 calc GR . . . .
H17C H 0.291448 0.825677 0.444777 0.112 Uiso 1 1 calc GR . . . .
C13 C 0.8174(5) 0.71939(15) 0.2760(5) 0.1079(13) Uani 1 1 d . . . . .
H13A H 0.942262 0.703974 0.322772 0.129 Uiso 1 1 calc R . . . .
H13B H 0.773838 0.716851 0.161561 0.129 Uiso 1 1 calc R . . . .
C14 C 0.8251(6) 0.77338(16) 0.3198(6) 0.1198(14) Uani 1 1 d . . . . .
H14A H 0.883472 0.794006 0.263678 0.180 Uiso 1 1 calc GR . . . .
H14B H 0.896919 0.776750 0.431970 0.180 Uiso 1 1 calc GR . . . .
H14C H 0.700276 0.786544 0.293940 0.180 Uiso 1 1 calc GR . . . .

loop_
_atom_site_aniso_label
_atom_site_aniso_U_11
_atom_site_aniso_U_22
_atom_site_aniso_U_33
_atom_site_aniso_U_23
_atom_site_aniso_U_13
_atom_site_aniso_U_12
S1 0.0399(3) 0.0515(4) 0.0642(4) 0.0063(3) 0.0192(3) 0.0058(2)
O5 0.0565(9) 0.0405(8) 0.0477(8) 0.0010(7) 0.0159(7) 0.0032(7)
O6 0.0675(11) 0.0568(10) 0.0521(10) 0.0025(8) 0.0086(8) -0.0116(8)
O2 0.0758(12) 0.0535(10) 0.0885(13) 0.0226(9) 0.0392(10) 0.0022(9)
O1 0.0613(11) 0.0725(12) 0.1079(15) 0.0372(11) 0.0435(11) 0.0055(9)
O3 0.0707(12) 0.0727(12) 0.1238(17) 0.0301(12) 0.0674(12) 0.0075(10)
O4 0.0421(9) 0.1094(17) 0.1134(16) 0.0097(13) 0.0358(10) 0.0017(10)
C15 0.0370(10) 0.0457(12) 0.0466(12) 0.0016(9) 0.0213(9) -0.0015(9)
C5 0.0463(11) 0.0366(11) 0.0432(11) -0.0014(9) 0.0160(9) 0.0017(9)
C10 0.0394(10) 0.0402(11) 0.0464(11) -0.0022(9) 0.0193(9) 0.0012(8)
C8 0.0427(10) 0.0389(11) 0.0451(11) -0.0030(9) 0.0191(9) 0.0024(9)
C9 0.0414(10) 0.0407(11) 0.0484(11) 0.0011(9) 0.0213(9) 0.0030(9)
C11 0.0414(11) 0.0448(12) 0.0558(13) -0.0010(10) 0.0220(10) 0.0000(9)
C4 0.0495(12) 0.0437(12) 0.0551(13) 0.0022(10) 0.0204(10) 0.0065(10)
C7 0.0490(12) 0.0445(12) 0.0598(13) 0.0029(10) 0.0234(10) -0.0027(10)
C6 0.0477(11) 0.0412(12) 0.0588(13) 0.0107(10) 0.0202(10) 0.0066(9)
C2 0.0625(14) 0.0358(11) 0.0537(13) 0.0030(10) 0.0217(11) -0.0026(10)
C16 0.0595(13) 0.0471(13) 0.0559(14) 0.0103(11) 0.0239(11) 0.0069(11)
C3 0.0606(14) 0.0414(12) 0.0618(15) 0.0084(11) 0.0207(12) 0.0115(10)
C12 0.0466(12) 0.0554(14) 0.0744(16) -0.0050(13) 0.0326(12) -0.0028(11)
C1 0.0682(16) 0.0577(16) 0.0805(18) 0.0134(14) 0.0313(14) -0.0089(13)
C17 0.108(2) 0.0457(14) 0.0731(18) 0.0026(13) 0.0384(17) 0.0033(14)
C13 0.122(3) 0.089(2) 0.171(4) 0.006(2) 0.119(3) -0.016(2)
C14 0.116(3) 0.093(3) 0.189(4) 0.015(3) 0.101(3) -0.019(2)

loop_
_atom_type_symbol
_atom_type_description
_atom_type_scat_dispersion_real
_atom_type_scat_dispersion_imag
_atom_type_scat_source
C C 0.0033 0.0016 'International Tables Vol C Tables 4.2.6.8 and 6.1.1.4'
H H 0.0000 0.0000 'International Tables Vol C Tables 4.2.6.8 and 6.1.1.4'
O O 0.0106 0.0060 'International Tables Vol C Tables 4.2.6.8 and 6.1.1.4'
S S 0.1246 0.1234 'International Tables Vol C Tables 4.2.6.8 and 6.1.1.4'

loop_
_geom_angle_atom_site_label_1
_geom_angle_atom_site_label_2
_geom_angle_atom_site_label_3
_geom_angle
_geom_angle_site_symmetry_1
_geom_angle_site_symmetry_3
_geom_angle_publ_flag
C11 S1 C8 92.16(10) . . ?
C15 O5 C16 116.01(16) . . ?
C2 O2 C1 105.27(18) . . ?
C7 O1 C1 105.82(19) . . ?
C12 O3 C13 118.4(2) . . ?
O5 C15 C10 112.52(17) . . ?
O6 C15 O5 124.1(2) . . ?
O6 C15 C10 123.4(2) . . ?
C4 C5 C8 120.88(19) . . ?
C4 C5 C6 119.30(19) . . ?
C6 C5 C8 119.82(18) . . ?
C9 C10 C15 121.90(17) . . ?
C11 C10 C15 125.54(18) . . ?
C11 C10 C9 112.51(19) . . ?
C5 C8 S1 121.17(15) . . ?
C9 C8 S1 110.78(15) . . ?
C9 C8 C5 128.05(18) . . ?
C10 C9 H9 123.4 . . ?
C8 C9 C10 113.10(18) . . ?
C8 C9 H9 123.4 . . ?
C10 C11 S1 111.45(16) . . ?
C10 C11 C12 130.0(2) . . ?
C12 C11 S1 118.51(16) . . ?
C5 C4 H4 118.9 . . ?
C3 C4 C5 122.3(2) . . ?
C3 C4 H4 118.9 . . ?
O1 C7 C2 109.44(19) . . ?
C6 C7 O1 128.0(2) . . ?
C6 C7 C2 122.6(2) . . ?
C5 C6 H6 121.3 . . ?
C7 C6 C5 117.4(2) . . ?
C7 C6 H6 121.3 . . ?
O2 C2 C7 110.3(2) . . ?
C3 C2 O2 128.2(2) . . ?
C3 C2 C7 121.5(2) . . ?
O5 C16 H16A 110.2 . . ?
O5 C16 H16B 110.2 . . ?
O5 C16 C17 107.38(19) . . ?
H16A C16 H16B 108.5 . . ?
C17 C16 H16A 110.2 . . ?
C17 C16 H16B 110.2 . . ?
C4 C3 H3 121.5 . . ?
C2 C3 C4 117.0(2) . . ?
C2 C3 H3 121.5 . . ?
O3 C12 C11 111.62(19) . . ?
O4 C12 O3 124.9(2) . . ?
O4 C12 C11 123.5(2) . . ?
O2 C1 H1A 109.9 . . ?
O2 C1 H1B 109.9 . . ?
O1 C1 O2 108.7(2) . . ?
O1 C1 H1A 109.9 . . ?
O1 C1 H1B 109.9 . . ?
H1A C1 H1B 108.3 . . ?
C16 C17 H17A 109.5 . . ?
C16 C17 H17B 109.5 . . ?
C16 C17 H17C 109.5 . . ?
H17A C17 H17B 109.5 . . ?
H17A C17 H17C 109.5 . . ?
H17B C17 H17C 109.5 . . ?
O3 C13 H13A 109.4 . . ?
O3 C13 H13B 109.4 . . ?
H13A C13 H13B 108.0 . . ?
C14 C13 O3 111.3(3) . . ?
C14 C13 H13A 109.4 . . ?
C14 C13 H13B 109.4 . . ?
C13 C14 H14A 109.5 . . ?
C13 C14 H14B 109.5 . . ?
C13 C14 H14C 109.5 . . ?
H14A C14 H14B 109.5 . . ?
H14A C14 H14C 109.5 . . ?
H14B C14 H14C 109.5 . . ?

loop_
_geom_bond_atom_site_label_1
_geom_bond_atom_site_label_2
_geom_bond_distance
_geom_bond_site_symmetry_2
_geom_bond_publ_flag
S1 C8 1.722(2) . ?
S1 C11 1.712(2) . ?
O5 C15 1.326(2) . ?
O5 C16 1.459(3) . ?
O6 C15 1.200(2) . ?
O2 C2 1.371(3) . ?
O2 C1 1.423(3) . ?
O1 C7 1.374(3) . ?
O1 C1 1.417(3) . ?
O3 C12 1.322(3) . ?
O3 C13 1.457(3) . ?
O4 C12 1.205(3) . ?
C15 C10 1.490(3) . ?
C5 C8 1.468(3) . ?
C5 C4 1.392(3) . ?
C5 C6 1.407(3) . ?
C10 C9 1.409(3) . ?
C10 C11 1.373(3) . ?
C8 C9 1.373(3) . ?
C9 H9 0.9300 . ?
C11 C12 1.470(3) . ?
C4 H4 0.9300 . ?
C4 C3 1.390(3) . ?
C7 C6 1.364(3) . ?
C7 C2 1.376(3) . ?
C6 H6 0.9300 . ?
C2 C3 1.366(3) . ?
C16 H16A 0.9700 . ?
C16 H16B 0.9700 . ?
C16 C17 1.486(3) . ?
C3 H3 0.9300 . ?
C1 H1A 0.9700 . ?
C1 H1B 0.9700 . ?
C17 H17A 0.9600 . ?
C17 H17B 0.9600 . ?
C17 H17C 0.9600 . ?
C13 H13A 0.9700 . ?
C13 H13B 0.9700 . ?
C13 C14 1.394(5) . ?
C14 H14A 0.9600 . ?
C14 H14B 0.9600 . ?
C14 H14C 0.9600 . ?
